data_4306264
loop_
_publ_author_name
'Victor I. Ovcharenko'
'Galina V. Romanenko'
'Ksenia Yu. Maryunina'
'Artem S. Bogomyakov'
'Elena V. Gorelik'

_publ_section_title
;
Thermally Induced Magnetic Anomalies in Solvates of the
Bis(hexafluoroacetylacetonate)copper(II) Complex with Pyrazolyl-Substituted
Nitronyl Nitroxide
;
_journal_name_full 'Inorganic Chemistry'
_journal_page_first 9537
_journal_page_last 9552
_journal_paper_doi 10.1021/ic8011074
_journal_volume 47
_journal_year 2008
_chemical_formula_sum 'C26.5 H30.5 Cl0.5 Cu F12 N4 O6'
_chemical_formula_weight 810.31
_chemical_name_systematic
; 
 catena-(bis(m2-4,4,5,5-Tetramethyl-2-
 (1-butylpyrazole-4-yl)-4,5-dihydro-1H-
 imidazol-3-oxide-1-oxyl)-tetrakis(1,
 1,1,5,5,5-hexafluoropentan-2,4-
 dionato)-di-copper(ii)) chloropentane solvate
;
_space_group_IT_number 2
_symmetry_cell_setting triclinic
_symmetry_space_group_name_Hall '-P 1'
_symmetry_space_group_name_H-M 'P -1'
_atom_sites_solution_hydrogens geom
_atom_sites_solution_primary direct
_atom_sites_solution_secondary difmap
_audit_creation_method SHELXL-97
_cell_angle_alpha 98.858(8)
_cell_angle_beta 112.084(8)
_cell_angle_gamma 96.551(8)
_cell_formula_units_Z 2
_cell_length_a 10.783(5)
_cell_length_b 13.337(6)
_cell_length_c 13.633(7)
_cell_measurement_reflns_used 3602
_cell_measurement_temperature 240(2)
_cell_measurement_theta_max 21.47
_cell_measurement_theta_min 2.36
_cell_volume 1763.1(15)
_computing_structure_refinement 'SHELXL-97 (Sheldrick, 1997)'
_computing_structure_solution 'SHELXS-97 (Sheldrick, 1990)'
_diffrn_ambient_temperature 240(2)
_diffrn_measured_fraction_theta_full 0.994
_diffrn_measured_fraction_theta_max 0.994
_diffrn_radiation_monochromator graphite
_diffrn_radiation_source 'fine-focus sealed tube'
_diffrn_radiation_type MoK\a
_diffrn_radiation_wavelength 0.71073
_diffrn_reflns_av_R_equivalents 0.0473
_diffrn_reflns_av_sigmaI/netI 0.0630
_diffrn_reflns_limit_h_max 12
_diffrn_reflns_limit_h_min -11
_diffrn_reflns_limit_k_max 14
_diffrn_reflns_limit_k_min -14
_diffrn_reflns_limit_l_max 15
_diffrn_reflns_limit_l_min -15
_diffrn_reflns_number 13523
_diffrn_reflns_theta_full 23.38
_diffrn_reflns_theta_max 23.38
_diffrn_reflns_theta_min 2.02
_exptl_absorpt_coefficient_mu 0.764
_exptl_crystal_density_diffrn 1.526
_exptl_crystal_density_method 'not measured'
_exptl_crystal_F_000 822
_refine_diff_density_max 0.860
_refine_diff_density_min -0.715
_refine_diff_density_rms 0.095
_refine_ls_extinction_coef 0.0021(9)
_refine_ls_extinction_expression Fc^*^=kFc[1+0.001xFc^2^\l^3^/sin(2\q)]^-1/4^
_refine_ls_extinction_method SHELXL
_refine_ls_goodness_of_fit_ref 0.981
_refine_ls_hydrogen_treatment constr
_refine_ls_matrix_type full
_refine_ls_number_parameters 631
_refine_ls_number_reflns 5104
_refine_ls_number_restraints 0
_refine_ls_restrained_S_all 0.981
_refine_ls_R_factor_all 0.0862
_refine_ls_R_factor_gt 0.0679
_refine_ls_shift/su_max 6.966
_refine_ls_shift/su_mean 0.059
_refine_ls_structure_factor_coef Fsqd
_refine_ls_weighting_details 'calc w=1/[\s^2^(Fo^2^)+(0.1101P)^2^+0.0000P] where P=(Fo^2^+2Fc^2^)/3'
_refine_ls_weighting_scheme calc
_refine_ls_wR_factor_gt 0.1772
_refine_ls_wR_factor_ref 0.1881
_reflns_number_gt 4017
_reflns_number_total 5099
_reflns_threshold_expression >2sigma(I)
_cod_data_source_file ic8011074_si_001_64.cif
_cod_data_source_block C5Cl240
_cod_depositor_comments
;
The following automatic conversions were performed:
'_symmetry_cell_setting' value 'Triclinic' changed to 'triclinic'
according to '/home/saulius/struct/CIF-dictionaries/cif_core.dic'
dictionary named 'cif_core.dic' version 2.4.1 from 2010-06-29.

Automatic conversion script
Id: cif_fix_enum 1527 2010-12-29 10:47:43Z saulius 
;
_cod_original_cell_volume 1763.2(15)
_cod_original_formula_sum 'C26.50 H30.50 Cl0.50 Cu F12 N4 O6'
_cod_database_code 4306264

loop_
_symmetry_equiv_pos_as_xyz
'x, y, z'
'-x, -y, -z'

loop_
_atom_site_label
_atom_site_type_symbol
_atom_site_fract_x
_atom_site_fract_y
_atom_site_fract_z
_atom_site_U_iso_or_equiv
_atom_site_adp_type
_atom_site_occupancy
_atom_site_symmetry_multiplicity
_atom_site_calc_flag
_atom_site_refinement_flags
_atom_site_disorder_assembly
_atom_site_disorder_group
Cu1 Cu 0.0000 0.0000 0.0000 0.04136(18) Uani 1 2 d S . .
O1 O 0.1296(2) 0.12721(19) 0.02720(19) 0.0490(7) Uani 1 1 d . . .
C1 C 0.3025(5) 0.2467(4) 0.0209(4) 0.0712(13) Uani 1 1 d . . .
F1 F 0.3424(7) 0.2877(5) 0.1195(5) 0.092(2) Uani 0.50 1 d P . .
F2 F 0.2209(7) 0.3054(5) -0.0336(6) 0.104(3) Uani 0.50 1 d P . .
F3 F 0.4054(5) 0.2549(5) -0.0210(5) 0.0761(18) Uani 0.50 1 d P . .
F1A F 0.3848(11) 0.2795(9) 0.1256(10) 0.176(5) Uani 0.50 1 d P . .
F2A F 0.2191(12) 0.3084(7) 0.0056(13) 0.221(5) Uani 0.50 1 d P . .
F3A F 0.3746(11) 0.2605(7) -0.0170(11) 0.214(4) Uani 0.50 1 d P . .
C2 C 0.2250(4) 0.1357(3) -0.0041(3) 0.0494(11) Uani 1 1 d . . .
C3 C 0.2674(4) 0.0581(3) -0.0569(3) 0.0602(12) Uani 1 1 d . . .
H3A H 0.334(4) 0.074(3) -0.077(3) 0.088(16) Uiso 1 1 d . . .
C4 C 0.2066(4) -0.0442(3) -0.0787(3) 0.0475(10) Uani 1 1 d . . .
C5 C 0.2596(5) -0.1247(4) -0.1378(4) 0.0708(14) Uani 1 1 d . . .
F4 F 0.2417(8) -0.2089(6) -0.1223(8) 0.162(3) Uani 0.50 1 d P . .
F5 F 0.3908(6) -0.0968(5) -0.1133(7) 0.114(3) Uani 0.50 1 d P . .
F6 F 0.2107(8) -0.1329(8) -0.2357(6) 0.153(4) Uani 0.50 1 d P . .
F4A F 0.2958(9) -0.1984(6) -0.0840(6) 0.126(3) Uani 0.50 1 d P . .
F5A F 0.3420(9) -0.0929(6) -0.1776(8) 0.159(3) Uani 0.50 1 d P . .
F6A F 0.1495(7) -0.1767(7) -0.2308(6) 0.116(3) Uani 0.50 1 d P . .
O2 O 0.1114(2) -0.08217(19) -0.0564(2) 0.0488(7) Uani 1 1 d . . .
Cu2 Cu 0.5000 0.5000 0.5000 0.04802(18) Uani 1 2 d S . .
O3 O 0.4845(2) 0.54812(19) 0.3670(2) 0.0522(7) Uani 1 1 d . . .
C6 C 0.5060(5) 0.5587(4) 0.2035(4) 0.0753(14) Uani 1 1 d . . .
F7 F 0.3733(8) 0.5432(8) 0.1543(6) 0.140(4) Uani 0.50 1 d P . .
F8 F 0.5467(9) 0.6495(5) 0.2112(5) 0.106(3) Uani 0.50 1 d P . .
F9 F 0.5432(8) 0.5053(7) 0.1310(6) 0.132(3) Uani 0.50 1 d P . .
F7A F 0.6043(10) 0.6497(8) 0.2274(8) 0.146(4) Uani 0.50 1 d P . .
F8A F 0.3913(11) 0.5889(9) 0.1751(7) 0.146(3) Uani 0.50 1 d P . .
F9A F 0.5061(10) 0.4963(6) 0.1254(6) 0.110(4) Uani 0.50 1 d P . .
C7 C 0.5487(4) 0.5212(3) 0.3098(3) 0.0544(11) Uani 1 1 d . . .
C8 C 0.6515(4) 0.4634(3) 0.3347(3) 0.0609(12) Uani 1 1 d . . .
H8A H 0.693(4) 0.455(3) 0.295(3) 0.056(12) Uiso 1 1 d . . .
C9 C 0.6966(4) 0.4268(3) 0.4277(3) 0.0472(10) Uani 1 1 d . . .
C10 C 0.8134(4) 0.3667(3) 0.4498(4) 0.0624(13) Uani 1 1 d . . .
F10 F 0.8582(7) 0.3515(6) 0.3743(6) 0.115(3) Uani 0.50 1 d P . .
F11 F 0.7790(7) 0.2768(5) 0.4660(7) 0.113(2) Uani 0.50 1 d P . .
F12 F 0.9225(9) 0.4166(8) 0.5336(10) 0.181(6) Uani 0.50 1 d P . .
F10A F 0.9035(7) 0.3943(7) 0.5487(6) 0.104(3) Uani 0.50 1 d P . .
F11A F 0.7670(8) 0.2690(6) 0.4320(8) 0.112(4) Uani 0.50 1 d P . .
F12A F 0.8802(7) 0.3771(7) 0.3861(8) 0.103(3) Uani 0.50 1 d P . .
O4 O 0.6545(2) 0.43716(18) 0.5027(2) 0.0476(7) Uani 1 1 d . . .
O01 O 0.0913(2) -0.01786(19) 0.1779(2) 0.0547(8) Uani 1 1 d . . .
N1 N 0.2181(3) -0.0267(2) 0.2311(2) 0.0477(8) Uani 1 1 d . . .
C01 C 0.2571(4) -0.1285(3) 0.2476(3) 0.0513(11) Uani 1 1 d . . .
C02 C 0.2112(5) -0.1556(4) 0.3355(4) 0.0728(15) Uani 1 1 d . . .
H02A H 0.118(4) -0.159(3) 0.318(3) 0.061(12) Uiso 1 1 d . . .
H02B H 0.253(3) -0.103(3) 0.399(3) 0.049(10) Uiso 1 1 d . . .
H02C H 0.207(4) -0.208(3) 0.342(3) 0.065(14) Uiso 1 1 d . . .
C03 C 0.1832(5) -0.2103(3) 0.1446(4) 0.0682(15) Uani 1 1 d . . .
H03A H 0.189(3) -0.199(3) 0.097(3) 0.034(11) Uiso 1 1 d . . .
H03B H 0.062(4) -0.217(3) 0.117(3) 0.083(14) Uiso 1 1 d . . .
H03C H 0.220(4) -0.264(3) 0.155(3) 0.065(13) Uiso 1 1 d . . .
C04 C 0.4133(4) -0.0988(3) 0.2883(3) 0.0520(11) Uani 1 1 d . . .
C05 C 0.4939(5) -0.1509(4) 0.3774(4) 0.0691(14) Uani 1 1 d . . .
H05A H 0.579(4) -0.129(3) 0.398(3) 0.076(15) Uiso 1 1 d . . .
H05B H 0.479(4) -0.223(4) 0.371(3) 0.079(14) Uiso 1 1 d . . .
H05C H 0.464(4) -0.134(3) 0.449(3) 0.070(12) Uiso 1 1 d . . .
C06 C 0.4696(5) -0.1032(4) 0.2008(4) 0.0728(15) Uani 1 1 d . . .
H06A H 0.409(4) -0.086(3) 0.133(3) 0.065(12) Uiso 1 1 d . . .
H06B H 0.458(2) -0.145(2) 0.176(2) 0.000(7) Uiso 1 1 d . . .
H06C H 0.506(10) 0.063(7) 0.053(8) 0.28(5) Uiso 1 1 d . . .
N2 N 0.4363(3) 0.0145(2) 0.3343(2) 0.0485(9) Uani 1 1 d . . .
O02 O 0.5525(3) 0.0681(2) 0.3935(2) 0.0617(8) Uani 1 1 d . . .
C07 C 0.3195(3) 0.0537(3) 0.2912(3) 0.0428(9) Uani 1 1 d . . .
C08 C 0.3084(3) 0.1592(3) 0.3124(3) 0.0425(10) Uani 1 1 d . . .
C09 C 0.4107(4) 0.2445(3) 0.3794(3) 0.0447(10) Uani 1 1 d . . .
H09A H 0.510(3) 0.247(3) 0.436(3) 0.053(10) Uiso 1 1 d . . .
N3 N 0.3600(3) 0.3317(2) 0.3801(2) 0.0487(9) Uani 1 1 d . . .
N4 N 0.2263(3) 0.3025(2) 0.3123(2) 0.0512(9) Uani 1 1 d . . .
C041 C 0.1363(4) 0.3792(3) 0.2922(4) 0.0707(14) Uani 1 1 d . . .
H04A H 0.0611 0.3592 0.3133 0.13(2) Uiso 1 1 calc R . .
H04B H 0.1879 0.4465 0.3385 0.14(2) Uiso 1 1 calc R . .
C042 C 0.0814(7) 0.3897(5) 0.1829(6) 0.143(3) Uani 1 1 d . . .
H04C H 0.0179 0.3263 0.1368 0.26(5) Uiso 1 1 calc R . .
H04D H 0.1548 0.4014 0.1578 0.21(4) Uiso 1 1 calc R . .
C043 C 0.0022(10) 0.4869(8) 0.1746(8) 0.232(5) Uani 1 1 d . . .
H04E H 0.0345 0.5293 0.2479 2.0(10) Uiso 1 1 calc R . .
H04R H 0.0324 0.5288 0.1318 0.17(3) Uiso 1 1 calc R . .
C044 C -0.1098(11) 0.4736(10) 0.1403(11) 0.251(6) Uiso 1 1 d . . .
H04F H -0.1399 0.5391 0.1341 2.0(9) Uiso 1 1 calc R . .
H04G H -0.1429 0.4419 0.1874 2.0(10) Uiso 1 1 calc R . .
H04H H -0.1455 0.4283 0.0691 0.033(9) Uiso 1 1 calc R . .
C010 C 0.1927(4) 0.2024(3) 0.2714(3) 0.0507(11) Uani 1 1 d . . .
H01A H 0.111(3) 0.174(2) 0.239(2) 0.032(9) Uiso 1 1 d . . .
Cl Cl -0.1500(5) -0.2368(4) 0.4678(5) 0.237(3) Uani 0.50 1 d P . .
C1S C -0.1500(5) -0.2368(4) 0.4678(5) 0.237(3) Uani 0.50 1 d P . .
C2S C -0.0588(17) -0.1263(11) 0.5220(18) 0.344(11) Uani 1 1 d . . .
C3S C -0.0503(12) -0.0436(13) 0.4769(15) 0.282(7) Uani 1 1 d . . .

loop_
_atom_site_aniso_label
_atom_site_aniso_U_11
_atom_site_aniso_U_22
_atom_site_aniso_U_33
_atom_site_aniso_U_23
_atom_site_aniso_U_13
_atom_site_aniso_U_12
Cu1 0.0352(3) 0.0342(4) 0.0520(4) 0.0054(3) 0.0167(3) 0.0037(3)
O1 0.0467(13) 0.0443(15) 0.0534(14) 0.0057(11) 0.0200(11) 0.0056(11)
C1 0.073(2) 0.053(3) 0.102(3) 0.013(2) 0.054(2) 0.000(2)
F1 0.128(5) 0.059(4) 0.067(4) -0.017(3) 0.043(3) -0.039(3)
F2 0.080(4) 0.061(4) 0.156(5) 0.070(3) 0.015(4) 0.003(3)
F3 0.072(3) 0.058(4) 0.122(3) 0.011(3) 0.074(3) -0.011(2)
F1A 0.153(8) 0.141(9) 0.141(8) 0.024(6) -0.007(7) -0.087(6)
F2A 0.265(7) 0.053(5) 0.495(14) 0.085(6) 0.301(8) 0.052(5)
F3A 0.269(6) 0.059(5) 0.431(10) -0.020(5) 0.314(6) -0.029(5)
C2 0.048(2) 0.045(2) 0.053(2) 0.0117(17) 0.0187(18) 0.0038(17)
C3 0.056(2) 0.056(3) 0.079(3) 0.012(2) 0.041(2) 0.006(2)
C4 0.0404(19) 0.046(2) 0.050(2) 0.0103(17) 0.0129(17) 0.0068(17)
C5 0.073(3) 0.062(3) 0.080(3) 0.004(2) 0.040(2) 0.008(2)
F4 0.218(6) 0.042(4) 0.317(9) 0.038(4) 0.205(6) 0.032(4)
F5 0.073(3) 0.091(5) 0.188(6) -0.017(4) 0.077(4) 0.022(3)
F6 0.142(6) 0.232(9) 0.072(4) -0.012(5) 0.031(4) 0.090(6)
F4A 0.204(6) 0.130(5) 0.109(4) 0.066(3) 0.089(4) 0.139(4)
F5A 0.225(6) 0.076(5) 0.277(8) 0.017(5) 0.224(5) 0.010(5)
F6A 0.084(4) 0.128(6) 0.110(5) -0.049(4) 0.041(4) 0.009(4)
O2 0.0430(13) 0.0413(15) 0.0585(15) 0.0140(11) 0.0150(12) 0.0084(11)
Cu2 0.0577(3) 0.0432(4) 0.0576(4) 0.0168(3) 0.0329(3) 0.0226(3)
O3 0.0638(14) 0.0416(15) 0.0618(15) 0.0125(11) 0.0337(12) 0.0187(12)
C6 0.122(3) 0.052(3) 0.075(3) 0.021(2) 0.061(3) 0.025(3)
F7 0.095(5) 0.245(10) 0.089(5) 0.080(5) 0.024(4) 0.048(6)
F8 0.200(7) 0.031(3) 0.087(4) 0.018(3) 0.057(4) 0.018(4)
F9 0.226(5) 0.163(6) 0.109(4) 0.080(3) 0.131(3) 0.141(4)
F7A 0.150(7) 0.152(7) 0.141(6) 0.097(5) 0.046(5) -0.006(6)
F8A 0.193(6) 0.225(7) 0.116(5) 0.127(4) 0.099(4) 0.161(5)
F9A 0.205(9) 0.054(4) 0.055(4) 0.005(3) 0.037(5) 0.023(5)
C7 0.076(2) 0.037(2) 0.060(2) 0.0128(17) 0.036(2) 0.0112(19)
C8 0.081(2) 0.054(3) 0.076(2) 0.0223(19) 0.054(2) 0.029(2)
C9 0.051(2) 0.030(2) 0.061(2) 0.0015(17) 0.0271(18) 0.0072(16)
C10 0.064(2) 0.052(3) 0.081(3) 0.007(2) 0.040(2) 0.018(2)
F10 0.184(4) 0.129(5) 0.112(4) 0.052(3) 0.113(4) 0.110(4)
F11 0.116(3) 0.105(4) 0.213(5) 0.117(4) 0.119(3) 0.085(3)
F12 0.080(5) 0.124(7) 0.248(11) -0.059(7) 0.001(6) 0.036(5)
F10A 0.074(4) 0.170(7) 0.058(4) -0.004(4) 0.012(3) 0.080(4)
F11A 0.097(5) 0.040(4) 0.202(8) 0.005(4) 0.069(5) 0.018(4)
F12A 0.083(3) 0.116(6) 0.176(7) 0.072(5) 0.098(4) 0.052(4)
O4 0.0547(13) 0.0359(14) 0.0580(15) 0.0050(11) 0.0290(12) 0.0154(11)
O01 0.0466(14) 0.0443(16) 0.0658(16) 0.0059(12) 0.0179(12) 0.0039(12)
N1 0.0477(17) 0.0377(18) 0.0550(18) 0.0077(14) 0.0192(14) 0.0060(14)
C01 0.069(2) 0.031(2) 0.054(2) 0.0104(16) 0.0233(19) 0.0121(17)
C02 0.087(3) 0.055(3) 0.079(3) 0.019(2) 0.037(2) -0.001(3)
C03 0.098(3) 0.040(3) 0.066(3) 0.016(2) 0.027(3) 0.020(2)
C04 0.067(2) 0.034(2) 0.056(2) 0.0117(17) 0.0237(19) 0.0126(18)
C05 0.088(3) 0.055(3) 0.068(3) 0.027(2) 0.025(2) 0.034(2)
C06 0.117(3) 0.041(3) 0.076(3) 0.011(2) 0.052(3) 0.031(2)
N2 0.0511(17) 0.0372(18) 0.0565(19) 0.0107(14) 0.0181(14) 0.0167(14)
O02 0.0458(14) 0.0529(17) 0.0731(18) 0.0105(14) 0.0090(13) 0.0143(13)
C07 0.0452(19) 0.034(2) 0.049(2) 0.0079(16) 0.0185(16) 0.0084(16)
C08 0.0419(18) 0.034(2) 0.051(2) 0.0098(16) 0.0176(16) 0.0086(16)
C09 0.0456(19) 0.030(2) 0.055(2) 0.0122(16) 0.0141(17) 0.0099(16)
N3 0.0536(17) 0.0352(18) 0.0551(18) 0.0118(14) 0.0181(15) 0.0100(14)
N4 0.0525(18) 0.0405(19) 0.0516(18) 0.0006(14) 0.0125(15) 0.0158(14)
C041 0.068(3) 0.057(3) 0.076(3) 0.006(2) 0.011(2) 0.041(2)
C042 0.195(5) 0.137(5) 0.131(5) 0.062(4) 0.063(4) 0.134(4)
C043 0.267(9) 0.276(9) 0.191(9) 0.122(7) 0.061(7) 0.204(7)
C010 0.041(2) 0.042(2) 0.059(2) -0.0014(18) 0.0130(18) 0.0089(17)
Cl 0.168(3) 0.247(5) 0.301(6) 0.053(4) 0.086(4) 0.096(4)
C1S 0.168(3) 0.247(5) 0.301(6) 0.053(4) 0.086(4) 0.096(4)
C2S 0.283(16) 0.172(12) 0.55(3) 0.130(15) 0.124(16) 0.005(12)
C3S 0.213(12) 0.273(19) 0.451(18) 0.159(15) 0.192(12) 0.078(11)

loop_
_atom_type_symbol
_atom_type_description
_atom_type_scat_dispersion_real
_atom_type_scat_dispersion_imag
_atom_type_scat_source
C C 0.0033 0.0016 'International Tables Vol C Tables 4.2.6.8 and 6.1.1.4'
H H 0.0000 0.0000 'International Tables Vol C Tables 4.2.6.8 and 6.1.1.4'
N N 0.0061 0.0033 'International Tables Vol C Tables 4.2.6.8 and 6.1.1.4'
O O 0.0106 0.0060 'International Tables Vol C Tables 4.2.6.8 and 6.1.1.4'
F F 0.0171 0.0103 'International Tables Vol C Tables 4.2.6.8 and 6.1.1.4'
Cl Cl 0.1484 0.1585 'International Tables Vol C Tables 4.2.6.8 and 6.1.1.4'
Cu Cu 0.3201 1.2651 'International Tables Vol C Tables 4.2.6.8 and 6.1.1.4'

loop_
_geom_angle_atom_site_label_1
_geom_angle_atom_site_label_2
_geom_angle_atom_site_label_3
_geom_angle
_geom_angle_site_symmetry_1
_geom_angle_site_symmetry_3
_geom_angle_publ_flag
O1 Cu1 O1 180.0 2 . ?
O1 Cu1 O2 89.66(11) 2 . ?
O1 Cu1 O2 90.34(11) . . ?
O1 Cu1 O2 90.34(11) 2 2 ?
O1 Cu1 O2 89.66(11) . 2 ?
O2 Cu1 O2 180.0 . 2 ?
O1 Cu1 O01 86.05(9) 2 . ?
O1 Cu1 O01 93.95(9) . . ?
O2 Cu1 O01 98.68(10) . . ?
O2 Cu1 O01 81.32(10) 2 . ?
O1 Cu1 O01 93.96(9) 2 2 ?
O1 Cu1 O01 86.04(9) . 2 ?
O2 Cu1 O01 81.32(10) . 2 ?
O2 Cu1 O01 98.68(10) 2 2 ?
O01 Cu1 O01 180.0 . 2 ?
C2 O1 Cu1 125.9(2) . . ?
F3A C1 F1 116.8(8) . . ?
F3A C1 F2A 112.6(10) . . ?
F1 C1 F2A 85.2(8) . . ?
F3A C1 F1A 100.8(9) . . ?
F1 C1 F1A 20.3(8) . . ?
F2A C1 F1A 103.3(9) . . ?
F3A C1 F2 93.0(9) . . ?
F1 C1 F2 106.2(6) . . ?
F2A C1 F2 23.6(9) . . ?
F1A C1 F2 121.7(8) . . ?
F3A C1 F3 7.7(8) . . ?
F1 C1 F3 114.6(5) . . ?
F2A C1 F3 120.2(8) . . ?
F1A C1 F3 97.2(7) . . ?
F2 C1 F3 100.6(6) . . ?
F3A C1 C2 117.1(6) . . ?
F1 C1 C2 111.0(5) . . ?
F2A C1 C2 109.7(6) . . ?
F1A C1 C2 112.2(6) . . ?
F2 C1 C2 110.5(4) . . ?
F3 C1 C2 113.0(4) . . ?
C1 F1 F2A 47.8(5) . . ?
F2A F2 C1 71.2(15) . . ?
F2A F2 F3A 103.8(17) . . ?
C1 F2 F3A 38.2(5) . . ?
F2 F2A C1 85.2(16) . . ?
F2 F2A F1 126.3(19) . . ?
C1 F2A F1 47.0(6) . . ?
C1 F3A F2 48.8(6) . . ?
O1 C2 C3 128.1(4) . . ?
O1 C2 C1 114.2(4) . . ?
C3 C2 C1 117.7(4) . . ?
O1 C2 Cu1 33.48(16) . . ?
C3 C2 Cu1 94.7(3) . . ?
C1 C2 Cu1 147.5(3) . . ?
C4 C3 C2 121.3(4) . . ?
O2 C4 C3 128.6(4) . . ?
O2 C4 C5 113.7(3) . . ?
C3 C4 C5 117.7(4) . . ?
O2 C4 Cu1 34.58(17) . . ?
C3 C4 Cu1 94.3(3) . . ?
C5 C4 Cu1 147.5(3) . . ?
F4 C5 F6 106.5(8) . . ?
F4 C5 F5A 124.8(7) . . ?
F6 C5 F5A 64.7(6) . . ?
F4 C5 F5 107.6(7) . . ?
F6 C5 F5 102.1(7) . . ?
F5A C5 F5 38.3(6) . . ?
F4 C5 F4A 27.1(6) . . ?
F6 C5 F4A 127.5(7) . . ?
F5A C5 F4A 114.0(7) . . ?
F5 C5 F4A 85.3(6) . . ?
F4 C5 F6A 76.6(6) . . ?
F6 C5 F6A 38.0(6) . . ?
F5A C5 F6A 100.8(7) . . ?
F5 C5 F6A 134.2(6) . . ?
F4A C5 F6A 103.1(6) . . ?
F4 C5 C4 115.0(6) . . ?
F6 C5 C4 112.9(6) . . ?
F5A C5 C4 118.2(6) . . ?
F5 C5 C4 111.7(4) . . ?
F4A C5 C4 111.9(5) . . ?
F6A C5 C4 106.6(5) . . ?
F4A F4 C5 89.7(13) . . ?
F4A F4 F6A 145.2(17) . . ?
C5 F4 F6A 57.3(5) . . ?
F5A F5 C5 67.7(7) . . ?
F6A F6 C5 81.3(10) . . ?
F6A F6 F5A 136.6(13) . . ?
C5 F6 F5A 59.5(6) . . ?
F4 F4A C5 63.3(12) . . ?
F5 F5A C5 74.0(9) . . ?
F5 F5A F6 128.2(12) . . ?
C5 F5A F6 55.8(5) . . ?
F6 F6A C5 60.7(7) . . ?
F6 F6A F4 98.7(9) . . ?
C5 F6A F4 46.1(4) . . ?
C4 O2 Cu1 124.6(2) . . ?
O4 Cu2 O4 179.997(2) . 2_666 ?
O4 Cu2 O3 88.20(11) . 2_666 ?
O4 Cu2 O3 91.80(11) 2_666 2_666 ?
O4 Cu2 O3 91.80(11) . . ?
O4 Cu2 O3 88.20(11) 2_666 . ?
O3 Cu2 O3 180.0 2_666 . ?
O4 Cu2 N3 84.85(10) . . ?
O4 Cu2 N3 95.15(10) 2_666 . ?
O3 Cu2 N3 92.87(11) 2_666 . ?
O3 Cu2 N3 87.13(11) . . ?
O4 Cu2 N3 95.15(10) . 2_666 ?
O4 Cu2 N3 84.85(10) 2_666 2_666 ?
O3 Cu2 N3 87.13(11) 2_666 2_666 ?
O3 Cu2 N3 92.87(11) . 2_666 ?
N3 Cu2 N3 180.0 . 2_666 ?
C7 O3 Cu2 124.6(3) . . ?
F8 C6 F9A 117.1(7) . . ?
F8 C6 F8A 81.3(7) . . ?
F9A C6 F8A 109.0(7) . . ?
F8 C6 F7 106.2(7) . . ?
F9A C6 F7 88.0(7) . . ?
F8A C6 F7 27.0(7) . . ?
F8 C6 F9 106.6(7) . . ?
F9A C6 F9 16.4(6) . . ?
F8A C6 F9 121.7(6) . . ?
F7 C6 F9 103.4(6) . . ?
F8 C6 F7A 23.5(7) . . ?
F9A C6 F7A 109.4(8) . . ?
F8A C6 F7A 104.8(8) . . ?
F7 C6 F7A 129.5(8) . . ?
F9 C6 F7A 95.0(7) . . ?
F8 C6 C7 115.9(5) . . ?
F9A C6 C7 114.7(6) . . ?
F8A C6 C7 114.2(6) . . ?
F7 C6 C7 110.8(6) . . ?
F9 C6 C7 112.9(5) . . ?
F7A C6 C7 104.1(5) . . ?
F8A F7 C6 74.1(14) . . ?
F8A F7 F9A 109.5(18) . . ?
C6 F7 F9A 44.6(4) . . ?
F7A F8 C6 99.0(15) . . ?
F7A F8 F8A 150.0(17) . . ?
C6 F8 F8A 51.1(5) . . ?
F8 F7A C6 57.5(13) . . ?
F7 F8A C6 78.8(15) . . ?
F7 F8A F8 122.3(19) . . ?
C6 F8A F8 47.6(5) . . ?
C6 F9A F7 47.4(5) . . ?
O3 C7 C8 126.7(4) . . ?
O3 C7 C6 114.4(4) . . ?
C8 C7 C6 118.9(4) . . ?
O3 C7 Cu2 34.29(17) . . ?
C8 C7 Cu2 92.6(3) . . ?
C6 C7 Cu2 148.2(3) . . ?
C9 C8 C7 123.1(4) . . ?
C9 C8 Cu2 61.1(2) . . ?
C7 C8 Cu2 62.1(2) . . ?
O4 C9 C8 127.7(4) . . ?
O4 C9 C10 112.8(4) . . ?
C8 C9 C10 119.4(4) . . ?
O4 C9 Cu2 33.72(16) . . ?
C8 C9 Cu2 94.1(3) . . ?
C10 C9 Cu2 146.4(3) . . ?
F11 C10 F10A 90.4(6) . . ?
F11 C10 F10 106.5(6) . . ?
F10A C10 F10 117.0(6) . . ?
F11 C10 F11A 18.9(7) . . ?
F10A C10 F11A 107.4(7) . . ?
F10 C10 F11A 91.1(7) . . ?
F11 C10 F12 108.8(7) . . ?
F10A C10 F12 20.3(9) . . ?
F10 C10 F12 102.4(8) . . ?
F11A C10 F12 124.0(8) . . ?
F11 C10 F12A 120.3(7) . . ?
F10A C10 F12A 106.6(6) . . ?
F10 C10 F12A 16.0(6) . . ?
F11A C10 F12A 106.3(7) . . ?
F12 C10 F12A 89.6(8) . . ?
F11 C10 C9 111.3(5) . . ?
F10A C10 C9 112.9(5) . . ?
F10 C10 C9 115.5(5) . . ?
F11A C10 C9 110.2(5) . . ?
F12 C10 C9 111.7(6) . . ?
F12A C10 C9 113.0(5) . . ?
C9 O4 Cu2 125.1(2) . . ?
N1 O01 Cu1 125.0(2) . . ?
O01 N1 C07 124.0(3) . . ?
O01 N1 C01 122.1(3) . . ?
C07 N1 C01 113.0(3) . . ?
N1 C01 C03 110.6(3) . . ?
N1 C01 C02 105.4(3) . . ?
C03 C01 C02 109.3(4) . . ?
N1 C01 C04 100.3(3) . . ?
C03 C01 C04 117.5(4) . . ?
C02 C01 C04 112.8(3) . . ?
N2 C04 C06 103.6(3) . . ?
N2 C04 C05 108.9(3) . . ?
C06 C04 C05 111.0(4) . . ?
N2 C04 C01 101.2(3) . . ?
C06 C04 C01 115.9(3) . . ?
C05 C04 C01 115.0(4) . . ?
O02 N2 C07 124.8(3) . . ?
O02 N2 C04 123.2(3) . . ?
C07 N2 C04 111.3(3) . . ?
N1 C07 N2 107.2(3) . . ?
N1 C07 C08 127.0(3) . . ?
N2 C07 C08 125.7(3) . . ?
C010 C08 C09 103.7(3) . . ?
C010 C08 C07 127.8(3) . . ?
C09 C08 C07 128.5(3) . . ?
N3 C09 C08 110.8(3) . . ?
C09 N3 N4 105.1(3) . . ?
C09 N3 Cu2 122.0(2) . . ?
N4 N3 Cu2 132.7(2) . . ?
C010 N4 N3 112.0(3) . . ?
C010 N4 C041 127.3(3) . . ?
N3 N4 C041 120.7(3) . . ?
C042 C041 N4 113.8(4) . . ?
C041 C042 C043 109.0(6) . . ?
C044 C043 C042 120.4(12) . . ?
N4 C010 C08 108.3(3) . . ?
C3S C2S Cl 128.9(17) . . ?
C2S C3S C3S 125(2) . 2_556 ?

loop_
_geom_bond_atom_site_label_1
_geom_bond_atom_site_label_2
_geom_bond_distance
_geom_bond_site_symmetry_2
_geom_bond_publ_flag
Cu1 O1 1.961(3) 2 ?
Cu1 O1 1.961(3) . ?
Cu1 O2 1.993(3) . ?
Cu1 O2 1.993(3) 2 ?
Cu1 O01 2.312(3) . ?
Cu1 O01 2.312(3) 2 ?
O1 C2 1.254(5) . ?
C1 F3A 1.098(12) . ?
C1 F1 1.255(8) . ?
C1 F2A 1.269(11) . ?
C1 F1A 1.335(11) . ?
C1 F2 1.336(8) . ?
C1 F3 1.427(8) . ?
C1 C2 1.534(6) . ?
F1 F2A 1.708(16) . ?
F2 F2A 0.54(2) . ?
F2 F3A 1.773(13) . ?
C2 C3 1.387(6) . ?
C3 C4 1.380(5) . ?
C4 O2 1.251(5) . ?
C4 C5 1.533(6) . ?
C5 F4 1.182(9) . ?
C5 F6 1.218(9) . ?
C5 F5A 1.268(9) . ?
C5 F5 1.317(7) . ?
C5 F4A 1.323(9) . ?
C5 F6A 1.381(8) . ?
F4 F4A 0.602(12) . ?
F4 F6A 1.596(12) . ?
F5 F5A 0.849(13) . ?
F6 F6A 0.860(13) . ?
F6 F5A 1.331(11) . ?
Cu2 O4 1.940(3) . ?
Cu2 O4 1.940(3) 2_666 ?
Cu2 O3 1.971(3) 2_666 ?
Cu2 O3 1.971(3) . ?
Cu2 N3 2.496(3) . ?
Cu2 N3 2.496(3) 2_666 ?
O3 C7 1.261(5) . ?
C6 F8 1.215(8) . ?
C6 F9A 1.247(9) . ?
C6 F8A 1.282(11) . ?
C6 F7 1.307(9) . ?
C6 F9 1.339(9) . ?
C6 F7A 1.424(10) . ?
C6 C7 1.528(6) . ?
F7 F8A 0.606(16) . ?
F7 F9A 1.775(14) . ?
F8 F7A 0.575(15) . ?
F8 F8A 1.628(13) . ?
C7 C8 1.390(6) . ?
C8 C9 1.364(6) . ?
C9 O4 1.261(5) . ?
C9 C10 1.529(6) . ?
C10 F11 1.290(8) . ?
C10 F10A 1.295(8) . ?
C10 F10 1.290(9) . ?
C10 F11A 1.292(9) . ?
C10 F12 1.307(9) . ?
C10 F12A 1.332(10) . ?
O01 N1 1.314(4) . ?
N1 C07 1.343(4) . ?
N1 C01 1.492(5) . ?
C01 C03 1.511(6) . ?
C01 C02 1.534(7) . ?
C01 C04 1.542(5) . ?
C04 N2 1.498(5) . ?
C04 C06 1.525(7) . ?
C04 C05 1.523(6) . ?
N2 O02 1.261(4) . ?
N2 C07 1.377(5) . ?
C07 C08 1.420(5) . ?
C08 C010 1.393(5) . ?
C08 C09 1.408(5) . ?
C09 N3 1.341(5) . ?
N3 N4 1.358(4) . ?
N4 C010 1.317(5) . ?
N4 C041 1.475(5) . ?
C041 C042 1.419(8) . ?
C042 C043 1.627(10) . ?
C043 C044 1.100(13) . ?
Cl C2S 1.572(14) . ?
C2S C3S 1.35(2) . ?
C3S C3S 1.38(3) 2_556 ?
